data_2018833
loop_
_publ_author_name
'Brzuszkiewicz, Anna'
'Makowski, Maciej'
'Lisowski, Marek'
'Lis, El\.zbieta'
'Otreba, Marta'
'Lis, Tadeusz'

_publ_section_title
;
 Two phosphonodehydrotripeptides:
 Boc^0^--Gly^1^--\D(<i>Z</i>)Phe^2^--\a-Abu^3^PO~3~Me~2~ and
 Boc^0^--Gly^1^--\D(<i>Z</i>)Phe^2^--\a-Nva^3^PO~3~Et~2~
;
_journal_coeditor_code SK3464
_journal_issue 3
_journal_name_full 'Acta Crystallographica Section C'
_journal_page_first 277
_journal_page_last 281
_journal_paper_doi 10.1107/S0108270113002539
_journal_volume 69
_journal_year 2013
_chemical_formula_iupac 'C21 H32 N3 O7 P'
_chemical_formula_moiety 'C21 H32 N3 O7 P'
_chemical_formula_sum 'C21 H32 N3 O7 P'
_chemical_formula_weight 469.47
_chemical_name_systematic
'Dimethyl (3-{[<i>tert</i>-butoxycarbonylglycyl-\a,\b-(<i>Z</i>)-dehydrophenylalanyl]amino}propyl)phosphonate'
_space_group_IT_number 33
_symmetry_cell_setting orthorhombic
_symmetry_space_group_name_Hall 'P 2c -2n'
_symmetry_space_group_name_H-M 'P n a 21'
_atom_sites_solution_hydrogens geom
_atom_sites_solution_primary direct
_atom_sites_solution_secondary difmap
_audit_creation_method SHELXL97
_cell_angle_alpha 90.00
_cell_angle_beta 90.00
_cell_angle_gamma 90.00
_cell_formula_units_Z 4
_cell_length_a 8.597(3)
_cell_length_b 18.023(4)
_cell_length_c 15.852(4)
_cell_measurement_reflns_used 17556
_cell_measurement_temperature 100(2)
_cell_measurement_theta_max 29
_cell_measurement_theta_min 3
_cell_volume 2456.2(12)
_computing_cell_refinement 'CrysAlisRED (Oxford Diffraction, 2008)'
_computing_data_collection 'CrysAlisCCD (Oxford Diffraction, 2008)'
_computing_data_reduction 'CrysAlisRED (Oxford Diffraction, 2008)'
_computing_molecular_graphics 'XP in SHELXTL (Sheldrick, 2008)'
_computing_publication_material
;
SHELXL97 (Sheldrick, 2008) and publCIF (Westrip, 2010)
;
_computing_structure_refinement 'SHELXL97 (Sheldrick, 2008)'
_computing_structure_solution 'SHELXS97 (Sheldrick, 2008)'
_diffrn_ambient_temperature 100(2)
_diffrn_measured_fraction_theta_full 0.998
_diffrn_measured_fraction_theta_max 0.997
_diffrn_measurement_device_type 'Oxford Xcalibur PX \k-geometry diffractometer with CCD area detector'
_diffrn_measurement_method '\w and \f'
_diffrn_radiation_monochromator graphite
_diffrn_radiation_source 'fine-focus sealed tube'
_diffrn_radiation_type MoK\a
_diffrn_radiation_wavelength 0.71073
_diffrn_reflns_av_R_equivalents 0.0979
_diffrn_reflns_av_sigmaI/netI 0.0480
_diffrn_reflns_limit_h_max 11
_diffrn_reflns_limit_h_min -11
_diffrn_reflns_limit_k_max 23
_diffrn_reflns_limit_k_min -24
_diffrn_reflns_limit_l_max 19
_diffrn_reflns_limit_l_min -21
_diffrn_reflns_number 30498
_diffrn_reflns_theta_full 26.50
_diffrn_reflns_theta_max 29.00
_diffrn_reflns_theta_min 3.28
_exptl_absorpt_coefficient_mu 0.156
_exptl_absorpt_correction_type none
_exptl_crystal_colour colourless
_exptl_crystal_density_diffrn 1.270
_exptl_crystal_density_method 'not measured'
_exptl_crystal_description needle
_exptl_crystal_F_000 1000
_exptl_crystal_size_max 0.30
_exptl_crystal_size_mid 0.15
_exptl_crystal_size_min 0.08
_refine_diff_density_max 0.29
_refine_diff_density_min -0.25
_refine_ls_abs_structure_details none
_refine_ls_extinction_method none
_refine_ls_goodness_of_fit_ref 1.231
_refine_ls_hydrogen_treatment mixed
_refine_ls_matrix_type full
_refine_ls_number_parameters 334
_refine_ls_number_reflns 3370
_refine_ls_number_restraints 23
_refine_ls_restrained_S_all 1.227
_refine_ls_R_factor_all 0.0758
_refine_ls_R_factor_gt 0.0670
_refine_ls_shift/su_max 0.000
_refine_ls_shift/su_mean 0.000
_refine_ls_structure_factor_coef Fsqd
_refine_ls_weighting_details 'calc w = 1/[\s^2^(Fo^2^)+(0.0450P)^2^+1.3496P] where P=(Fo^2^+2Fc^2^)/3'
_refine_ls_weighting_scheme calc
_refine_ls_wR_factor_gt 0.1229
_refine_ls_wR_factor_ref 0.1259
_reflns_number_gt 3134
_reflns_number_total 3370
_reflns_threshold_expression I>2\s(I)
_cod_data_source_file sk3464.cif
_cod_data_source_block I
_cod_database_code 2018833
_cod_database_fobs_code 2018833

loop_
_symmetry_equiv_pos_as_xyz
'x, y, z'
'-x, -y, z+1/2'
'x+1/2, -y+1/2, z'
'-x+1/2, y+1/2, z+1/2'

loop_
_atom_site_type_symbol
_atom_site_label
_atom_site_fract_x
_atom_site_fract_y
_atom_site_fract_z
_atom_site_U_iso_or_equiv
_atom_site_adp_type
_atom_site_calc_flag
_atom_site_refinement_flags
_atom_site_occupancy
_atom_site_symmetry_multiplicity
_atom_site_disorder_assembly
_atom_site_disorder_group
C C1 0.3576(5) 0.8746(2) 0.4021(3) 0.0215(8) Uani d . 1 1 A 1
C C2 0.2514(6) 0.9355(3) 0.3688(3) 0.0378(12) Uani d . 1 1 A 1
H H2A 0.3061 0.9832 0.3709 0.057 Uiso calc R 1 1 A 1
H H2B 0.1575 0.9382 0.4037 0.057 Uiso calc R 1 1 A 1
H H2C 0.2223 0.9245 0.3104 0.057 Uiso calc R 1 1 A 1
C C3 0.5102(5) 0.8735(3) 0.3547(3) 0.0355(11) Uani d . 1 1 A 1
H H3A 0.5606 0.9221 0.3595 0.053 Uiso calc R 1 1 A 1
H H3B 0.4907 0.8625 0.2951 0.053 Uiso calc R 1 1 A 1
H H3C 0.5782 0.8354 0.3787 0.053 Uiso calc R 1 1 A 1
C C4 0.2758(6) 0.8000(3) 0.3997(3) 0.0396(12) Uani d . 1 1 A 1
H H4A 0.3444 0.7619 0.4232 0.059 Uiso calc R 1 1 A 1
H H4B 0.2501 0.7874 0.3412 0.059 Uiso calc R 1 1 A 1
H H4C 0.1801 0.8026 0.4332 0.059 Uiso calc R 1 1 A 1
O O1 0.3819(3) 0.89845(15) 0.48950(18) 0.0228(6) Uani d . 1 1 A 1
O O2 0.5417(3) 0.80166(17) 0.52359(19) 0.0291(7) Uani d . 1 1 A 1
C C5 0.4731(4) 0.8583(2) 0.5414(3) 0.0202(8) Uani d . 1 1 A 1
N N1 0.4819(4) 0.8931(2) 0.6177(2) 0.0213(7) Uani d . 1 1 A 1
H H1 0.415(6) 0.926(3) 0.634(3) 0.026 Uiso d . 1 1 B 1
C C6 0.5601(5) 0.8588(2) 0.6866(3) 0.0223(8) Uani d . 1 1 A 1
H H6A 0.6062 0.8980 0.7226 0.027 Uiso calc R 1 1 A 1
H H6B 0.6464 0.8282 0.6643 0.027 Uiso calc R 1 1 A 1
C C7 0.4562(4) 0.81006(19) 0.7409(2) 0.0172(7) Uani d . 1 1 A 1
O O3 0.3254(3) 0.78945(14) 0.72015(17) 0.0198(6) Uani d . 1 1 A 1
N N2 0.5227(4) 0.78868(17) 0.8150(2) 0.0162(6) Uani d . 1 1 A 1
H H2 0.600(5) 0.805(2) 0.839(3) 0.019 Uiso d . 1 1 C 1
C C8 0.4512(4) 0.73264(19) 0.8638(2) 0.0152(7) Uani d . 1 1 A 1
C C9 0.4083(4) 0.7375(2) 0.9442(2) 0.0187(8) Uani d . 1 1 A 1
H H9 0.3668 0.6932 0.9674 0.022 Uiso calc R 1 1 A 1
C C10 0.4148(4) 0.8005(2) 1.0029(2) 0.0192(8) Uani d . 1 1 A 1
C C11 0.3090(5) 0.8015(3) 1.0697(3) 0.0284(9) Uani d . 1 1 A 1
H H11 0.2386 0.7613 1.0764 0.034 Uiso calc R 1 1 A 1
C C12 0.3044(6) 0.8596(3) 1.1262(3) 0.0380(12) Uani d . 1 1 A 1
H H12 0.2294 0.8595 1.1702 0.046 Uiso calc R 1 1 A 1
C C13 0.4078(6) 0.9181(3) 1.1194(3) 0.0336(11) Uani d . 1 1 A 1
H H13 0.4060 0.9577 1.1590 0.040 Uiso calc R 1 1 A 1
C C14 0.5141(5) 0.9178(2) 1.0535(3) 0.0287(9) Uani d . 1 1 A 1
H H14 0.5860 0.9576 1.0483 0.034 Uiso calc R 1 1 A 1
C C15 0.5175(5) 0.8606(2) 0.9954(3) 0.0216(8) Uani d . 1 1 A 1
H H15 0.5898 0.8620 0.9501 0.026 Uiso calc R 1 1 A 1
O O4 0.3059(3) 0.62187(14) 0.83751(18) 0.0196(6) Uani d . 1 1 A 1
C C16 0.4192(4) 0.6604(2) 0.8181(2) 0.0169(7) Uani d PD 0.943(3) 1 A 1
N N3 0.5213(4) 0.64126(18) 0.7571(2) 0.0170(7) Uani d PD 0.943(3) 1 A 1
H H3 0.595(5) 0.662(3) 0.754(3) 0.020 Uiso d P 0.943(3) 1 A 1
C C17 0.5075(4) 0.5730(2) 0.7082(2) 0.0159(8) Uani d PD 0.943(3) 1 A 1
H H17 0.3990 0.5538 0.7148 0.019 Uiso calc PR 0.943(3) 1 A 1
C C18 0.5383(5) 0.5856(3) 0.6131(3) 0.0234(9) Uani d PD 0.943(3) 1 A 1
H H18A 0.6362 0.6139 0.6066 0.028 Uiso calc PR 0.943(3) 1 A 1
H H18B 0.5528 0.5368 0.5854 0.028 Uiso calc PR 0.943(3) 1 A 1
C C19 0.4095(5) 0.6267(3) 0.5689(3) 0.0290(10) Uani d PD 0.943(3) 1 A 1
H H19A 0.4372 0.6338 0.5095 0.043 Uiso calc PR 0.943(3) 1 A 1
H H19B 0.3944 0.6751 0.5958 0.043 Uiso calc PR 0.943(3) 1 A 1
H H19C 0.3131 0.5979 0.5727 0.043 Uiso calc PR 0.943(3) 1 A 1
P P1 0.64018(11) 0.50407(5) 0.74984(7) 0.0169(2) Uani d PD 0.943(3) 1 A 1
O O5 0.8040(3) 0.51538(16) 0.7261(2) 0.0239(7) Uani d PD 0.943(3) 1 A 1
O O6 0.6126(4) 0.4998(2) 0.8477(2) 0.0244(9) Uani d PD 0.943(3) 1 A 1
C C20 0.7098(7) 0.5403(3) 0.9062(3) 0.0386(12) Uani d PD 0.943(3) 1 A 1
H H20A 0.7388 0.5078 0.9532 0.058 Uiso calc PR 0.943(3) 1 A 1
H H20B 0.6526 0.5832 0.9279 0.058 Uiso calc PR 0.943(3) 1 A 1
H H20C 0.8040 0.5572 0.8771 0.058 Uiso calc PR 0.943(3) 1 A 1
O O7 0.5615(4) 0.43075(15) 0.7172(2) 0.0247(7) Uani d PD 0.943(3) 1 A 1
C C21 0.6347(6) 0.3600(2) 0.7311(4) 0.0462(16) Uani d PD 0.943(3) 1 A 1
H H21A 0.5784 0.3215 0.7000 0.069 Uiso calc PR 0.943(3) 1 A 1
H H21B 0.6330 0.3484 0.7915 0.069 Uiso calc PR 0.943(3) 1 A 1
H H21C 0.7427 0.3620 0.7114 0.069 Uiso calc PR 0.943(3) 1 A 1
C C161 0.4192(4) 0.6604(2) 0.8181(2) 0.0169(7) Uani d P 0.057(3) 1 A 2
N N31 0.550(4) 0.628(3) 0.791(4) 0.050 Uiso d PD 0.057(3) 1 A 2
H H31 0.6374 0.6518 0.7806 0.060 Uiso calc PR 0.057(3) 1 A 2
C C171 0.530(7) 0.548(3) 0.7828(19) 0.050 Uiso d PD 0.057(3) 1 A 2
H H171 0.4197 0.5361 0.7978 0.060 Uiso calc PR 0.057(3) 1 A 2
C C181 0.637(17) 0.505(5) 0.844(4) 0.050 Uiso d PD 0.057(3) 1 A 2
H H18C 0.6043 0.4529 0.8465 0.060 Uiso calc PR 0.057(3) 1 A 2
H H18D 0.7452 0.5070 0.8226 0.060 Uiso calc PR 0.057(3) 1 A 2
C C191 0.633(14) 0.538(6) 0.932(3) 0.050 Uiso d PD 0.057(3) 1 A 2
H H19D 0.7077 0.5114 0.9682 0.075 Uiso calc PR 0.057(3) 1 A 2
H H19E 0.5284 0.5328 0.9558 0.075 Uiso calc PR 0.057(3) 1 A 2
H H19F 0.6615 0.5906 0.9300 0.075 Uiso calc PR 0.057(3) 1 A 2
P P11 0.560(3) 0.5220(13) 0.6736(15) 0.050 Uiso d PD 0.057(3) 1 A 2
O O51 0.721(4) 0.532(3) 0.643(3) 0.050 Uiso d PD 0.057(3) 1 A 2
O O61 0.434(5) 0.562(3) 0.619(3) 0.050 Uiso d PD 0.057(3) 1 A 2
C C201 0.401(11) 0.537(5) 0.534(3) 0.050 Uiso d PD 0.057(3) 1 A 2
H H20D 0.3193 0.5685 0.5093 0.075 Uiso calc PR 0.057(3) 1 A 2
H H20E 0.3666 0.4857 0.5349 0.075 Uiso calc PR 0.057(3) 1 A 2
H H20F 0.4957 0.5415 0.4994 0.075 Uiso calc PR 0.057(3) 1 A 2
O O71 0.505(6) 0.4385(17) 0.678(3) 0.050 Uiso d PD 0.057(3) 1 A 2
C C211 0.551(12) 0.391(3) 0.609(5) 0.050 Uiso d PD 0.057(3) 1 A 2
H H21D 0.5119 0.3406 0.6188 0.075 Uiso calc PR 0.057(3) 1 A 2
H H21E 0.6651 0.3896 0.6050 0.075 Uiso calc PR 0.057(3) 1 A 2
H H21F 0.5082 0.4101 0.5559 0.075 Uiso calc PR 0.057(3) 1 A 2

loop_
_atom_site_aniso_label
_atom_site_aniso_U_11
_atom_site_aniso_U_22
_atom_site_aniso_U_33
_atom_site_aniso_U_12
_atom_site_aniso_U_13
_atom_site_aniso_U_23
C1 0.0227(19) 0.022(2) 0.0198(18) 0.0023(16) -0.0030(16) -0.0037(16)
C2 0.046(3) 0.041(3) 0.026(2) 0.021(2) -0.010(2) -0.005(2)
C3 0.025(2) 0.054(3) 0.027(2) 0.001(2) 0.0027(18) 0.011(2)
C4 0.046(3) 0.037(3) 0.036(3) -0.017(2) 0.002(2) -0.002(2)
O1 0.0244(15) 0.0210(14) 0.0229(14) 0.0072(11) -0.0005(12) -0.0010(11)
O2 0.0272(16) 0.0299(17) 0.0301(16) 0.0098(13) 0.0020(12) 0.0023(13)
C5 0.0152(18) 0.022(2) 0.023(2) 0.0005(15) 0.0039(15) 0.0048(15)
N1 0.0218(17) 0.0253(18) 0.0168(16) 0.0045(14) 0.0010(14) 0.0063(14)
C6 0.0170(18) 0.026(2) 0.024(2) -0.0017(16) -0.0003(15) 0.0072(16)
C7 0.0161(16) 0.0170(16) 0.0186(19) 0.0051(13) 0.0044(15) -0.0003(14)
O3 0.0155(13) 0.0201(13) 0.0237(13) 0.0002(10) -0.0016(10) -0.0006(11)
N2 0.0125(14) 0.0162(15) 0.0199(16) -0.0028(12) 0.0015(12) -0.0004(13)
C8 0.0134(17) 0.0128(17) 0.0193(18) 0.0016(13) -0.0025(14) 0.0022(14)
C9 0.0157(18) 0.020(2) 0.0199(18) -0.0007(15) -0.0001(14) 0.0058(15)
C10 0.0186(17) 0.020(2) 0.0186(19) -0.0001(14) -0.0037(15) 0.0063(15)
C11 0.034(2) 0.029(2) 0.022(2) -0.0122(19) 0.0037(18) -0.0002(17)
C12 0.039(3) 0.049(3) 0.026(2) -0.011(2) 0.014(2) -0.008(2)
C13 0.046(3) 0.030(2) 0.025(2) -0.010(2) 0.002(2) -0.006(2)
C14 0.032(2) 0.026(2) 0.028(2) -0.0089(18) -0.0033(19) -0.0006(19)
C15 0.024(2) 0.0209(19) 0.0203(19) -0.0033(16) 0.0013(16) -0.0011(16)
O4 0.0139(12) 0.0174(13) 0.0275(14) -0.0030(10) 0.0016(11) 0.0009(11)
C16 0.0144(16) 0.0143(17) 0.0219(19) 0.0035(13) -0.0022(14) 0.0028(14)
N3 0.0110(14) 0.0151(15) 0.0248(18) -0.0024(11) 0.0031(15) -0.0016(15)
C17 0.0141(17) 0.0156(18) 0.0181(19) 0.0000(15) 0.0027(15) 0.0009(15)
C18 0.023(2) 0.029(2) 0.019(2) 0.0019(17) 0.0003(17) 0.0048(18)
C19 0.028(2) 0.039(3) 0.020(2) 0.009(2) 0.0017(18) 0.0046(19)
P1 0.0157(4) 0.0155(4) 0.0194(4) 0.0003(4) 0.0014(5) 0.0002(4)
O5 0.0169(14) 0.0237(14) 0.0311(17) 0.0030(11) 0.0026(12) 0.0060(12)
O6 0.024(2) 0.0282(17) 0.0211(15) 0.0019(14) -0.0013(13) 0.0021(13)
C20 0.050(3) 0.040(3) 0.027(2) 0.005(3) -0.010(2) -0.010(2)
O7 0.0268(16) 0.0139(14) 0.0335(17) 0.0002(12) -0.0072(14) -0.0032(13)
C21 0.042(3) 0.015(2) 0.081(5) 0.003(2) -0.017(3) -0.011(3)
C161 0.0144(16) 0.0143(17) 0.0219(19) 0.0035(13) -0.0022(14) 0.0028(14)

loop_
_atom_type_symbol
_atom_type_description
_atom_type_scat_dispersion_real
_atom_type_scat_dispersion_imag
_atom_type_scat_source
C C 0.0033 0.0000 'International Tables Vol C Tables 4.2.6.8 and 6.1.1.4'
H H 0.0000 0.0000 'International Tables Vol C Tables 4.2.6.8 and 6.1.1.4'
N N 0.0061 0.0000 'International Tables Vol C Tables 4.2.6.8 and 6.1.1.4'
O O 0.0106 0.0000 'International Tables Vol C Tables 4.2.6.8 and 6.1.1.4'
P P 0.1023 0.0000 'International Tables Vol C Tables 4.2.6.8 and 6.1.1.4'

loop_
_geom_angle_atom_site_label_1
_geom_angle_atom_site_label_2
_geom_angle_atom_site_label_3
_geom_angle
_geom_angle_publ_flag
O1 C1 C3 110.5(3) ?
O1 C1 C4 110.4(4) ?
C3 C1 C4 112.3(4) ?
O1 C1 C2 101.6(3) ?
C3 C1 C2 110.9(4) ?
C4 C1 C2 110.6(4) ?
C5 O1 C1 120.1(3) ?
O2 C5 O1 126.4(4) ?
O2 C5 N1 124.5(4) ?
O1 C5 N1 109.0(3) ?
C5 N1 C6 120.4(4) ?
C5 N1 H1 123(3) ?
C6 N1 H1 112(3) ?
N1 C6 C7 114.1(3) ?
N1 C6 H6A 108.7 ?
C7 C6 H6A 108.7 ?
N1 C6 H6B 108.7 ?
C7 C6 H6B 108.7 ?
H6A C6 H6B 107.6 ?
O3 C7 N2 122.0(3) ?
O3 C7 C6 124.1(3) ?
N2 C7 C6 113.9(3) ?
C7 N2 C8 119.5(3) ?
C7 N2 H2 130(3) ?
C8 N2 H2 110(3) ?
C9 C8 N2 126.8(3) y
C9 C8 C16 117.7(3) ?
N2 C8 C16 115.5(3) y
C8 C9 C10 130.4(4) y
C8 C9 H9 114.8 ?
C10 C9 H9 114.8 ?
C11 C10 C15 117.6(4) ?
C11 C10 C9 117.8(4) ?
C15 C10 C9 124.5(4) ?
C12 C11 C10 121.4(4) ?
C12 C11 H11 119.3 ?
C10 C11 H11 119.3 ?
C11 C12 C13 120.7(4) ?
C11 C12 H12 119.7 ?
C13 C12 H12 119.7 ?
C12 C13 C14 118.6(4) ?
C12 C13 H13 120.7 ?
C14 C13 H13 120.7 ?
C15 C14 C13 121.2(4) ?
C15 C14 H14 119.4 ?
C13 C14 H14 119.4 ?
C14 C15 C10 120.4(4) ?
C14 C15 H15 119.8 ?
C10 C15 H15 119.8 ?
O4 C16 N3 123.1(3) ?
O4 C16 C8 120.5(3) ?
N3 C16 C8 116.4(3) ?
C16 N3 C17 122.9(3) ?
C16 N3 H3 118(4) ?
C17 N3 H3 118(4) ?
N3 C17 C18 112.3(3) ?
N3 C17 P1 109.5(3) ?
C18 C17 P1 110.4(3) ?
N3 C17 H17 108.2 ?
C18 C17 H17 108.2 ?
P1 C17 H17 108.2 ?
C19 C18 C17 113.6(4) ?
C19 C18 H18A 108.9 ?
C17 C18 H18A 108.9 ?
C19 C18 H18B 108.9 ?
C17 C18 H18B 108.9 ?
H18A C18 H18B 107.7 ?
C18 C19 H19A 109.5 ?
C18 C19 H19B 109.5 ?
H19A C19 H19B 109.5 ?
C18 C19 H19C 109.5 ?
H19A C19 H19C 109.5 ?
H19B C19 H19C 109.5 ?
O5 P1 O6 113.8(2) y
O5 P1 O7 116.35(17) y
O6 P1 O7 102.7(2) y
O5 P1 C17 114.50(17) ?
O6 P1 C17 107.35(18) ?
O7 P1 C17 100.68(18) ?
C20 O6 P1 121.4(4) ?
C21 O7 P1 120.4(3) ?
C171 N31 H31 124.5 ?
N31 C171 C181 111(3) ?
N31 C171 P11 109(2) ?
C181 C171 P11 113(3) ?
N31 C171 H171 107.9 ?
C181 C171 H171 107.9 ?
P11 C171 H171 107.9 ?
C191 C181 C171 112(3) ?
C191 C181 H18C 109.2 ?
C171 C181 H18C 109.2 ?
C191 C181 H18D 109.2 ?
C171 C181 H18D 109.2 ?
H18C C181 H18D 109.2 ?
C181 C191 H19D 109.5 ?
C181 C191 H19E 109.5 ?
H19D C191 H19E 109.5 ?
C181 C191 H19F 109.5 ?
H19D C191 H19F 109.5 ?
H19E C191 H19F 109.5 ?
O51 P11 O61 114(2) ?
O51 P11 O71 114(2) ?
O61 P11 O71 105(2) ?
O51 P11 C171 115(2) ?
O61 P11 C171 108(2) ?
O71 P11 C171 99.5(19) ?
C201 O61 P11 121(3) ?
O61 C201 H20D 109.5 ?
O61 C201 H20E 109.5 ?
H20D C201 H20E 109.5 ?
O61 C201 H20F 109.5 ?
H20D C201 H20F 109.5 ?
H20E C201 H20F 109.5 ?
C211 O71 P11 117(3) ?
O71 C211 H21D 109.5 ?
O71 C211 H21E 109.5 ?
H21D C211 H21E 109.5 ?
O71 C211 H21F 109.5 ?
H21D C211 H21F 109.5 ?
H21E C211 H21F 109.5 ?

loop_
_geom_bond_atom_site_label_1
_geom_bond_atom_site_label_2
_geom_bond_distance
_geom_bond_publ_flag
C1 O1 1.466(5) ?
C1 C3 1.512(6) ?
C1 C4 1.517(6) ?
C1 C2 1.523(6) ?
C2 H2A 0.9800 ?
C2 H2B 0.9800 ?
C2 H2C 0.9800 ?
C3 H3A 0.9800 ?
C3 H3B 0.9800 ?
C3 H3C 0.9800 ?
C4 H4A 0.9800 ?
C4 H4B 0.9800 ?
C4 H4C 0.9800 ?
O1 C5 1.347(5) ?
O2 C5 1.212(5) ?
C5 N1 1.366(5) ?
N1 C6 1.424(5) ?
N1 H1 0.87(5) ?
C6 C7 1.519(5) ?
C6 H6A 0.9900 ?
C6 H6B 0.9900 ?
C7 O3 1.229(4) ?
C7 N2 1.362(5) ?
N2 C8 1.413(5) y
N2 H2 0.81(5) ?
C8 C9 1.329(5) y
C8 C16 1.515(5) y
C9 C10 1.468(6) y
C9 H9 0.9500 ?
C10 C11 1.397(6) ?
C10 C15 1.403(5) ?
C11 C12 1.378(7) ?
C11 H11 0.9500 ?
C12 C13 1.384(7) ?
C12 H12 0.9500 ?
C13 C14 1.388(7) ?
C13 H13 0.9500 ?
C14 C15 1.383(6) ?
C14 H14 0.9500 ?
C15 H15 0.9500 ?
O4 C16 1.235(4) ?
C16 N3 1.352(5) ?
N3 C17 1.459(5) ?
N3 H3 0.74(5) ?
C17 C18 1.548(6) ?
C17 P1 1.811(4) y
C17 H17 1.0000 ?
C18 C19 1.505(6) ?
C18 H18A 0.9900 ?
C18 H18B 0.9900 ?
C19 H19A 0.9800 ?
C19 H19B 0.9800 ?
C19 H19C 0.9800 ?
P1 O5 1.472(3) ?
P1 O6 1.571(3) ?
P1 O7 1.572(3) ?
O6 C20 1.446(6) ?
C20 H20A 0.9800 ?
C20 H20B 0.9800 ?
C20 H20C 0.9800 ?
O7 C21 1.439(5) ?
C21 H21A 0.9800 ?
C21 H21B 0.9800 ?
C21 H21C 0.9800 ?
N31 C171 1.46(2) ?
N31 H31 0.8800 ?
C171 C181 1.55(2) ?
C171 P11 1.813(19) ?
C171 H171 1.0000 ?
C181 C191 1.51(2) ?
C181 H18C 0.9900 ?
C181 H18D 0.9900 ?
C191 H19D 0.9800 ?
C191 H19E 0.9800 ?
C191 H19F 0.9800 ?
P11 O51 1.475(19) ?
P11 O61 1.566(19) ?
P11 O71 1.578(19) ?
O61 C201 1.45(2) ?
C201 H20D 0.9800 ?
C201 H20E 0.9800 ?
C201 H20F 0.9800 ?
O71 C211 1.44(2) ?
C211 H21D 0.9800 ?
C211 H21E 0.9800 ?
C211 H21F 0.9800 ?

loop_
_geom_hbond_atom_site_label_D
_geom_hbond_atom_site_label_H
_geom_hbond_atom_site_label_A
_geom_hbond_site_symmetry_A
_geom_hbond_distance_DH
_geom_hbond_distance_HA
_geom_hbond_distance_DA
_geom_hbond_angle_DHA
N1 H1 O5 3_465 0.87(5) 2.04(5) 2.830(5) 152(4)
N2 H2 O4 3_565 0.81(5) 2.21(5) 2.942(4) 149(4)
N3 H3 O3 3_565 0.74(5) 2.23(5) 2.955(4) 168(5)
C3 H3C O2 . 0.98 2.40 2.987(6) 118
C6 H6A O4 3_565 0.99 2.53 3.210(5) 126
C9 H9 O4 . 0.95 2.48 2.825(5) 101
C15 H15 O4 3_565 0.95 2.59 3.537(5) 173
C17 H17 O4 . 1.00 2.44 2.825(5) 103
C20 H20C O5 . 0.98 2.51 3.001(7) 111

loop_
_geom_torsion_atom_site_label_1
_geom_torsion_atom_site_label_2
_geom_torsion_atom_site_label_3
_geom_torsion_atom_site_label_4
_geom_torsion
_geom_torsion_publ_flag
C3 C1 O1 C5 -61.7(5) ?
C4 C1 O1 C5 63.1(5) ?
C2 C1 O1 C5 -179.5(4) ?
C1 O1 C5 O2 0.1(6) ?
C1 O1 C5 N1 177.8(3) ?
O2 C5 N1 C6 -7.9(6) ?
O1 C5 N1 C6 174.3(3) ?
C5 N1 C6 C7 -89.8(4) ?
N1 C6 C7 O3 13.6(6) ?
N1 C6 C7 N2 -168.3(3) ?
O3 C7 N2 C8 9.8(5) ?
C6 C7 N2 C8 -168.4(3) y
C7 N2 C8 C9 -124.7(4) ?
C7 N2 C8 C16 54.3(4) ?
N2 C8 C9 C10 3.1(7) y
C16 C8 C9 C10 -175.9(4) ?
C8 C9 C10 C11 154.2(4) y
C8 C9 C10 C15 -24.2(7) y
C15 C10 C11 C12 0.4(7) ?
C9 C10 C11 C12 -178.1(4) ?
C10 C11 C12 C13 -1.6(8) ?
C11 C12 C13 C14 1.3(8) ?
C12 C13 C14 C15 0.2(7) ?
C13 C14 C15 C10 -1.4(7) ?
C11 C10 C15 C14 1.1(6) ?
C9 C10 C15 C14 179.4(4) ?
C9 C8 C16 O4 30.7(5) ?
N2 C8 C16 O4 -148.4(3) ?
C9 C8 C16 N3 -148.6(4) ?
N2 C8 C16 N3 32.3(5) ?
O4 C16 N3 C17 0.0(6) ?
C8 C16 N3 C17 179.2(3) y
C16 N3 C17 C18 136.7(4) ?
C16 N3 C17 P1 -100.4(4) ?
N3 C17 C18 C19 -72.2(5) ?
P1 C17 C18 C19 165.3(3) ?
N3 C17 P1 O5 -76.7(3) ?
C18 C17 P1 O5 47.4(3) ?
N3 C17 P1 O6 50.7(3) ?
C18 C17 P1 O6 174.8(3) ?
N3 C17 P1 O7 157.7(3) ?
C18 C17 P1 O7 -78.2(3) ?
O5 P1 O6 C20 31.0(4) ?
O7 P1 O6 C20 157.6(4) ?
C17 P1 O6 C20 -96.8(4) ?
O5 P1 O7 C21 51.5(5) ?
O6 P1 O7 C21 -73.4(4) ?
C17 P1 O7 C21 175.9(4) ?
N31 C171 C181 C191 46(12) ?
P11 C171 C181 C191 169(9) ?
N31 C171 P11 O51 67(4) ?
C181 C171 P11 O51 -57(6) ?
N31 C171 P11 O61 -62(4) ?
C181 C171 P11 O61 174(6) ?
N31 C171 P11 O71 -171(4) ?
C181 C171 P11 O71 65(6) ?
O51 P11 O61 C201 68(7) ?
O71 P11 O61 C201 -58(7) ?
C171 P11 O61 C201 -163(6) ?
O51 P11 O71 C211 -41(7) ?
O61 P11 O71 C211 85(6) ?
C171 P11 O71 C211 -163(6) ?
